data_1567179
loop_
_publ_author_name
'Li, Yang'
'Cheng, Xiuyan'
'Li, Ze'
'Jin, Yigang'
'Sun, Yimeng'
'Zou, Ye'
'Liu, Liyao'
'Duan, Ran'
'Zhang, Jianling'
'Xu, Wei'

_publ_section_title
;
 Two highly crystalline coordination polymers with two-dimensional PbS
 networks for photocatalytic synthesis of imines
;
_journal_issue 15
_journal_name_full 'Catalysis Science &amp; Technology'
_journal_page_first 4851
_journal_page_last 4856
_journal_paper_doi 10.1039/D2CY00797E
_journal_volume 12
_journal_year 2022
_chemical_formula_sum 'C12 H10 O2 Pb S2'
_chemical_formula_weight 457.52
_space_group_IT_number 14
_space_group_name_Hall '-P 2ybc'
_space_group_name_H-M_alt 'P 1 21/c 1'
_symmetry_cell_setting monoclinic
_symmetry_Int_Tables_number 14
_symmetry_space_group_name_Hall '-P 2ybc'
_symmetry_space_group_name_H-M 'P 1 21/c 1'
_audit_update_record
;
2022-01-19 deposited with the CCDC.	2022-06-07 downloaded from the CCDC.
;
_cell_angle_alpha 90
_cell_angle_beta 95.5358
_cell_angle_gamma 90
_cell_formula_units_Z 2
_cell_length_a 15.1207
_cell_length_b 5.2004
_cell_length_c 7.6325
_cell_measurement_temperature 293
_cell_volume 597.372
_diffrn_ambient_temperature 293
_diffrn_measurement_device CuK\a1
_diffrn_radiation_probe x-ray
_diffrn_radiation_type CuK\a1
_diffrn_radiation_wavelength 1.54059
_exptl_absorpt_coefficient_mu 30.612
_exptl_crystal_density_diffrn 2.544
_exptl_crystal_F_000 424
_pd_char_colour brown
_pd_instr_location ' ?'
_pd_meas_2theta_range_inc 0.01
_pd_meas_2theta_range_max 120.000
_pd_meas_2theta_range_min 4.000
_pd_meas_number_of_points 11601
_pd_proc_2theta_range_inc 0.01
_pd_proc_2theta_range_max 120
_pd_proc_2theta_range_min 4
_pd_proc_ls_pref_orient_corr none
_pd_proc_ls_profile_function Pseudo-Voigt
_pd_proc_ls_prof_R_factor 0.0685
_pd_proc_ls_prof_wR_expected 0.0952
_pd_proc_ls_prof_wR_factor 0.0952
_refine_ls_goodness_of_fit_all 1.00
_refine_ls_hydrogen_treatment constr
_refine_ls_number_constraints 0
_refine_ls_number_parameters 26
_refine_ls_number_restraints 20
_refine_ls_R_factor_all 0.0598
_refine_ls_R_factor_gt 0.0557
_refine_ls_shift/su_max 0.0289
_refine_ls_shift/su_mean 0.0073
_refine_ls_weighting_scheme sigma
_refine_ls_wR_factor_all 0.0637
_refine_ls_wR_factor_gt 0.0627
_cod_data_source_file d2cy00797e2.cif
_cod_data_source_block I
_cod_depositor_comments
;
The following automatic conversions were performed:

data item '_diffrn_radiation_probe' value 'X-ray' was changed to
'x-ray' in accordance with the
/home/data/users/saulius/crontab/automatic-downloads/rss-feeds/RSC/lib/dictionaries/cif_core.dic
dictionary named 'cif_core.dic' version 2.4.2 last updated on
2011-04-26.

Automatic conversion script
Id: cif_fix_values 7556 2019-12-06 15:28:31Z antanas 

 Adding full bibliography for 1567179--1567180.cif.
;
_cod_original_cell_volume 597.367
_cod_original_sg_symbol_Hall '-P 2ycb'
_cod_original_formula_sum 'C12 H10 O2 Pb1 S2'
_cod_database_code 1567179

loop_
_space_group_symop_id
_space_group_symop_operation_xyz
1 x,y,z
2 -x,y+1/2,-z+1/2
3 -x,-y,-z
4 x,-y+1/2,z+1/2

loop_
_atom_site_label
_atom_site_type_symbol
_atom_site_fract_x
_atom_site_fract_y
_atom_site_fract_z
_atom_site_adp_type
_atom_site_U_iso_or_equiv
_atom_site_site_symmetry_multiplicity
_atom_site_occupancy
_atom_site_calc_flag
_atom_site_refinement_flags
_atom_site_disorder_assembly
_atom_site_disorder_group
C1 C 0.1205(10) 0.591(4) 0.241(4) Uiso 0.038 4 1 d . . .
C2 C 0.1834(11) 0.782(4) 0.290(4) Uiso 0.038 4 1 d . . .
C3 C 0.2717(10) 0.751(4) 0.253(3) Uiso 0.038 4 1 d . . .
C4 C 0.2969(10) 0.529(4) 0.166(4) Uiso 0.038 4 1 d . . .
C5 C 0.2339(11) 0.339(4) 0.116(4) Uiso 0.038 4 1 d . . .
C6 C 0.1457(10) 0.370(4) 0.154(4) Uiso 0.038 4 1 d . . .
O1 O 0.031(3) 0.635(5) 0.238(5) Uiso 0.038 4 1 d . . .
S1 S 0.4220(8) 0.454(3) 0.1242(16) Uiso 0.011 4 1 d . . .
Pb1 Pb 0.5 0.5 0.5 Uiso 0.011 2 1 d . . .
H1c2 H 0.166151 0.93351 0.350056 Uiso 0.0456 4 1 d . . .
H1c3 H 0.314821 0.881456 0.28664 Uiso 0.0456 4 1 d . . .
H1c5 H 0.251225 0.187088 0.056903 Uiso 0.0456 4 1 d . . .
H1c6 H 0.102547 0.239277 0.120151 Uiso 0.0456 4 1 d . . .
H1 H 0.014149 0.767 0.288418 Uiso 0.0456 4 1 d . . .

loop_
_atom_type_symbol
_atom_type_scat_dispersion_real
_atom_type_scat_dispersion_imag
_atom_type_scat_source
C 0.0191 0.0096 'International Tables Vol C tables 4.2.6.8 and 6.1.1.1'
H 0.0000 0.0000 'International Tables Vol C tables 4.2.6.8 and 6.1.1.1'
O 0.0516 0.0335 'International Tables Vol C tables 4.2.6.8 and 6.1.1.1'
Pb -4.0837 8.6878 'International Tables Vol C tables 4.2.6.8 and 6.1.1.1'
S 0.3357 0.5642 'International Tables Vol C tables 4.2.6.8 and 6.1.1.1'

loop_
_exptl_crystal_face_index_h
_exptl_crystal_face_index_k
_exptl_crystal_face_index_l
_exptl_crystal_face_perp_dist
? ? ? ?

loop_
_geom_angle_atom_site_label_1
_geom_angle_atom_site_label_2
_geom_angle_atom_site_label_3
_geom_angle_site_symmetry_1
_geom_angle_site_symmetry_2
_geom_angle_site_symmetry_3
_geom_angle
_geom_angle_publ_flag
C2 C1 C6 . . . 120.0(17) ?
C2 C1 O1 . . . 122(2) ?
C6 C1 O1 . . . 116(2) ?
C1 C2 C3 . . . 120(2) ?
C1 C2 H1c2 . . . 120 ?
C3 C2 H1c2 . . . 120 ?
C2 C3 C4 . . . 120.0(17) ?
C2 C3 H1c3 . . . 120 ?
C4 C3 H1c3 . . . 120 ?
C3 C4 C5 . . . 120.0(17) ?
C3 C4 S1 . . . 123.0(13) ?
C5 C4 S1 . . . 116.8(16) ?
C4 C5 C6 . . . 120(2) ?
C4 C5 H1c5 . . . 120 ?
C6 C5 H1c5 . . . 120 ?
C1 C6 C5 . . . 120.0(17) ?
C1 C6 H1c6 . . . 120 ?
C5 C6 H1c6 . . . 120 ?
C1 O1 H1 . . . 119(3) ?
C4 S1 Pb1 . . . 97.1(9) ?
C4 S1 Pb1 . . 2_645 130.4(9) ?
C4 S1 Pb1 . . 2_655 104.7(8) ?
Pb1 S1 Pb1 . . 2_645 104.3(4) ?
Pb1 S1 Pb1 . . 2_655 95.1(4) ?
Pb1 S1 Pb1 2_645 . 2_655 117.0(4) ?
S1 Pb1 S1 . . 2_645 76.9(3) ?
S1 Pb1 S1 . . 2_655 83.4(4) ?
S1 Pb1 S1 . . 3_666 180 ?
S1 Pb1 S1 . . 4_555 96.6(4) ?
S1 Pb1 S1 . . 4_565 103.1(3) ?
S1 Pb1 S1 2_645 . 2_655 117.0(4) ?
S1 Pb1 S1 2_645 . 3_666 103.1(3) ?
S1 Pb1 S1 2_645 . 4_555 63.0(4) ?
S1 Pb1 S1 2_645 . 4_565 180 ?
S1 Pb1 S1 2_655 . 3_666 96.6(4) ?
S1 Pb1 S1 2_655 . 4_555 180 ?
S1 Pb1 S1 2_655 . 4_565 63.0(4) ?
S1 Pb1 S1 3_666 . 4_555 83.4(4) ?
S1 Pb1 S1 3_666 . 4_565 76.9(3) ?
S1 Pb1 S1 4_555 . 4_565 117.0(4) ?

loop_
_geom_bond_atom_site_label_1
_geom_bond_atom_site_label_2
_geom_bond_site_symmetry_1
_geom_bond_site_symmetry_2
_geom_bond_distance
_geom_bond_publ_flag
C1 C2 . . 1.40(3) ?
C1 C6 . . 1.40(3) ?
C1 O1 . . 1.36(4) ?
C2 C3 . . 1.40(3) ?
C2 H1c2 . . 0.96 ?
C3 C4 . . 1.40(3) ?
C3 H1c3 . . 0.96 ?
C4 C5 . . 1.40(3) ?
C4 S1 . . 1.99(2) ?
C5 C6 . . 1.40(3) ?
C5 H1c5 . . 0.96 ?
C6 H1c6 . . 0.96 ?
O1 H1 . . 0.84(3) ?
S1 Pb1 . . 3.003(12) ?
S1 Pb1 . 2_645 2.844(14) ?
S1 Pb1 . 2_655 3.250(14) ?

loop_
_geom_hbond_atom_site_label_D
_geom_hbond_atom_site_label_H
_geom_hbond_atom_site_label_A
_geom_hbond_site_symmetry_D
_geom_hbond_site_symmetry_H
_geom_hbond_site_symmetry_A
_geom_hbond_distance_DH
_geom_hbond_distance_HA
_geom_hbond_distance_DA
_geom_hbond_angle_DHA
_geom_hbond_publ_flag
C2 H1c2 C5 . . 4_565 0.96 2.49 3.21(4) 132.02 ?
C6 H1c6 O1 . . 2_545 0.96 2.45 3.12(4) 127.40 ?
O1 H1 O1 . . 2_555 0.84(3) 2.04(3) 2.78(4) 147(3) ?
